data_7058830
loop_
_publ_author_name
'Zhang, Jinfang'
'Jia, Wen'
'Wu, Junjie'
'Tang, Guodong'
'Zhang, Chi'

_publ_section_title
;
 Two mixed-ligand Cd(ii)--organic frameworks with unique topologies:
 selective luminescence sensing of TNP and Cu2+ ions with recyclable
 performances
;
_journal_issue 40
_journal_name_full 'New Journal of Chemistry'
_journal_page_first 16078
_journal_paper_doi 10.1039/C9NJ03551F
_journal_volume 43
_journal_year 2019
_chemical_formula_sum 'C27 H15 Cd3 N6 O13'
_chemical_formula_weight 968.65
_space_group_crystal_system triclinic
_space_group_IT_number 2
_space_group_name_Hall '-P 1'
_space_group_name_H-M_alt 'P -1'
_symmetry_space_group_name_Hall '-P 1'
_symmetry_space_group_name_H-M 'P -1'
_atom_sites_solution_hydrogens mixed
_audit_creation_method SHELXL-2016/6
_audit_update_record
;
2019-05-09 deposited with the CCDC.    2019-09-18 downloaded from the CCDC.
;
_cell_angle_alpha 66.876(2)
_cell_angle_beta 80.970(2)
_cell_angle_gamma 78.661(2)
_cell_formula_units_Z 2
_cell_length_a 9.1768(3)
_cell_length_b 12.5169(4)
_cell_length_c 12.8730(4)
_cell_measurement_reflns_used 5728
_cell_measurement_temperature 150(2)
_cell_measurement_theta_max 26.4864
_cell_measurement_theta_min 2.9149
_cell_volume 1328.09(8)
_computing_cell_refinement 'Bruker APEX2(Bruker AXS Inc., 2015)'
_computing_data_collection 'Bruker APEX2(Bruker AXS Inc., 2015)'
_computing_data_reduction 'Bruker APEX2(Bruker AXS Inc., 2015)'
_computing_molecular_graphics 'SHELXL-2016/6 (Sheldrick, 2016)'
_computing_publication_material 'SHELXL-2016/6 (Sheldrick, 2016)'
_computing_structure_refinement 'SHELXL-2016/6 (Sheldrick, 2016)'
_computing_structure_solution 'SHELXL-2016/6 (Sheldrick, 2016)'
_diffrn_ambient_temperature 150(2)
_diffrn_measured_fraction_theta_full 0.997
_diffrn_measured_fraction_theta_max 0.994
_diffrn_measurement_device_type 'Bruker D8 VENTURE'
_diffrn_measurement_method dtprofit.ref
_diffrn_radiation_type MoK\a
_diffrn_radiation_wavelength 0.71073
_diffrn_reflns_av_R_equivalents 0.0426
_diffrn_reflns_av_unetI/netI 0.0847
_diffrn_reflns_Laue_measured_fraction_full 0.997
_diffrn_reflns_Laue_measured_fraction_max 0.994
_diffrn_reflns_limit_h_max 11
_diffrn_reflns_limit_h_min -11
_diffrn_reflns_limit_k_max 15
_diffrn_reflns_limit_k_min -15
_diffrn_reflns_limit_l_max 16
_diffrn_reflns_limit_l_min -16
_diffrn_reflns_number 9421
_diffrn_reflns_point_group_measured_fraction_full 0.997
_diffrn_reflns_point_group_measured_fraction_max 0.994
_diffrn_reflns_theta_full 25.242
_diffrn_reflns_theta_max 26.511
_diffrn_reflns_theta_min 2.915
_diffrn_source 'fine-focus sealed tube'
_exptl_absorpt_coefficient_mu 2.470
_exptl_absorpt_correction_T_max 0.8620
_exptl_absorpt_correction_T_min 0.7029
_exptl_absorpt_correction_type multi-scan
_exptl_absorpt_process_details 'SADABS 2014/5'
_exptl_crystal_colour white
_exptl_crystal_density_diffrn 2.422
_exptl_crystal_description block
_exptl_crystal_F_000 934
_exptl_crystal_size_max 0.2
_exptl_crystal_size_mid 0.1
_exptl_crystal_size_min 0.1
_exptl_transmission_factor_max 0.8620
_exptl_transmission_factor_min 0.7029
_refine_diff_density_max 1.418
_refine_diff_density_min -0.704
_refine_diff_density_rms 0.161
_refine_ls_extinction_method none
_refine_ls_goodness_of_fit_ref 1.051
_refine_ls_hydrogen_treatment constr
_refine_ls_matrix_type full
_refine_ls_number_parameters 615
_refine_ls_number_reflns 5492
_refine_ls_number_restraints 709
_refine_ls_restrained_S_all 1.007
_refine_ls_R_factor_all 0.0641
_refine_ls_R_factor_gt 0.0401
_refine_ls_shift/su_max 0.001
_refine_ls_shift/su_mean 0.000
_refine_ls_structure_factor_coef Fsqd
_refine_ls_weighting_details 'w=1/[\s^2^(Fo^2^)+1.9001P] where P=(Fo^2^+2Fc^2^)/3'
_refine_ls_weighting_scheme calc
_refine_ls_wR_factor_gt 0.0827
_refine_ls_wR_factor_ref 0.0907
_reflns_Friedel_coverage 0.000
_reflns_number_gt 4107
_reflns_number_total 5492
_reflns_threshold_expression 'I > 2\s(I)'
_cod_data_source_file c9nj03551f2.cif
_cod_data_source_block s
_cod_depositor_comments 'Adding full bibliography for 7058830--7058831.cif.'
_cod_database_code 7058830
_shelx_shelxl_version_number 2016/6
_shelx_space_group_comment
;
The symmetry employed for this shelxl refinement is uniquely defined
by the following loop, which should always be used as a source of
symmetry information in preference to the above space-group names.
They are only intended as comments.
;
_shelx_estimated_absorpt_t_min 0.638
_shelx_estimated_absorpt_t_max 0.790

loop_
_space_group_symop_operation_xyz
'x, y, z'
'-x, -y, -z'

loop_
_atom_site_label
_atom_site_type_symbol
_atom_site_fract_x
_atom_site_fract_y
_atom_site_fract_z
_atom_site_U_iso_or_equiv
_atom_site_adp_type
_atom_site_occupancy
_atom_site_site_symmetry_order
_atom_site_calc_flag
_atom_site_refinement_flags_posn
_atom_site_refinement_flags_adp
_atom_site_refinement_flags_occupancy
_atom_site_disorder_assembly
_atom_site_disorder_group
Cd1 Cd 0.11232(16) -0.06927(8) 0.39022(6) 0.0136(2) Uani 0.781(4) 1 d . . P . .
Cd1' Cd 0.1782(6) -0.0960(3) 0.3737(3) 0.0146(8) Uani 0.219(4) 1 d . . P . .
O1 O 0.2194(4) 0.1029(4) 0.3021(4) 0.0206(9) Uani 1 1 d . . . . .
Cd2 Cd 0.12778(4) 0.30229(4) 0.29460(4) 0.01745(12) Uani 1 1 d . . . . .
O2 O 0.3947(5) -0.0464(4) 0.3700(5) 0.0366(13) Uani 1 1 d . . . . .
O4 O 0.3364(5) 0.2445(4) 0.0020(4) 0.0307(11) Uani 1 1 d . . . . .
O8 O 0.9149(5) 0.3439(5) 0.0673(4) 0.0433(13) Uani 1 1 d . U . . .
O9 O 0.9703(4) 0.4994(3) -0.2122(3) 0.0182(9) Uani 1 1 d . . . . .
O10 O 1.1169(6) 0.3384(4) -0.2095(4) 0.0358(12) Uani 1 1 d . . . . .
O11 O 0.8244(6) 0.2889(4) -0.2414(4) 0.0357(12) Uani 1 1 d . . . . .
O12 O 0.7866(5) 0.2531(4) -0.3906(4) 0.0311(11) Uani 1 1 d . . . . .
C13 C 0.3569(6) 0.0588(5) 0.3174(5) 0.0153(12) Uani 1 1 d . . . . .
O13 O 0.4285(7) 0.8449(6) 0.1498(6) 0.075(2) Uani 1 1 d . . . . .
H5A H 0.499560 0.827033 0.104307 0.090 Uiso 1 1 d R U . . .
H5C H 0.340095 0.825450 0.187942 0.090 Uiso 1 1 d R U . . .
C14 C 0.4714(6) 0.1393(5) 0.2662(4) 0.0111(11) Uani 1 1 d . . . . .
C15 C 0.5954(6) 0.1265(5) 0.3245(5) 0.0145(12) Uani 1 1 d . . . . .
H15 H 0.606185 0.066232 0.395119 0.017 Uiso 1 1 calc R U . . .
C16 C 0.7006(6) 0.2007(5) 0.2800(5) 0.0124(11) Uani 1 1 d . . . . .
C17 C 0.6884(6) 0.2894(5) 0.1716(5) 0.0132(11) Uani 1 1 d . . . . .
C20 C 0.3281(6) 0.2649(5) 0.0890(5) 0.0173(13) Uani 1 1 d . U . . .
Cd3 Cd 1.10724(4) 0.38632(4) -0.05248(3) 0.01169(11) Uani 1 1 d . . . . .
O3 O 0.2159(4) 0.3273(4) 0.1164(4) 0.0256(10) Uani 1 1 d . . . . .
O5 O 0.8596(5) 0.0966(4) 0.4292(4) 0.0325(12) Uani 1 1 d . . . . .
O7 O 0.7502(5) 0.4775(4) 0.1114(5) 0.0471(14) Uani 1 1 d . U . . .
O6 O 0.8940(4) 0.2770(4) 0.3139(3) 0.0207(9) Uani 1 1 d . . . . .
C18 C 0.5694(6) 0.3015(5) 0.1120(5) 0.0167(12) Uani 1 1 d . . . . .
H18 H 0.562978 0.358590 0.039370 0.020 Uiso 1 1 calc R U . . .
C19 C 0.4594(6) 0.2301(5) 0.1586(4) 0.0126(11) Uani 1 1 d . . . . .
C26 C 0.9253(7) 0.4063(5) -0.4230(5) 0.0205(14) Uani 1 1 d . . . . .
C25 C 1.0803(6) 0.5555(5) -0.4609(5) 0.0194(13) Uani 1 1 d . . . . .
H25 H 1.133315 0.593282 -0.433232 0.023 Uiso 1 1 calc R U . . .
C24 C 1.0101(7) 0.4631(5) -0.3843(5) 0.0186(13) Uani 1 1 d . U . . .
C23 C 1.0311(7) 0.4287(5) -0.2604(5) 0.0221(14) Uani 1 1 d . . . . .
C22 C 0.8273(6) 0.1910(5) 0.3481(5) 0.0128(11) Uani 1 1 d . . . . .
C21 C 0.7954(6) 0.3770(6) 0.1138(5) 0.0205(13) Uani 1 1 d . . . . .
C27 C 0.8419(7) 0.3085(6) -0.3442(5) 0.0244(14) Uani 1 1 d . . . . .
C1A C 0.3770(8) 0.4815(7) 0.2373(8) 0.0231(13) Uani 0.781(4) 1 d D U P A 1
H1A H 0.340737 0.512051 0.166215 0.028 Uiso 0.781(4) 1 calc R U P A 1
N1A N 0.3170(7) 0.3938(6) 0.3179(6) 0.0193(12) Uani 0.781(4) 1 d D U P A 1
C2A C 0.4905(9) 0.5304(7) 0.2527(8) 0.0252(14) Uani 0.781(4) 1 d D U P A 1
H2A H 0.526935 0.594345 0.194901 0.030 Uiso 0.781(4) 1 calc R U P A 1
N2A N 0.3771(7) 0.2375(6) 0.6796(6) 0.0229(14) Uani 0.781(4) 1 d D U P A 1
H2A1 H 0.456772 0.182670 0.698277 0.034 Uiso 0.781(4) 1 d R U P A 1
H2A2 H 0.323725 0.241489 0.742379 0.034 Uiso 0.781(4) 1 d R U P A 1
C3A C 0.5475(9) 0.4814(7) 0.3562(8) 0.0240(14) Uani 0.781(4) 1 d D U P A 1
H3A H 0.625771 0.511120 0.368316 0.029 Uiso 0.781(4) 1 calc R U P A 1
N3A N 0.2884(7) 0.2065(6) 0.6177(5) 0.0147(10) Uani 0.781(4) 1 d D U P A 1
C4A C 0.4897(8) 0.3872(8) 0.4439(7) 0.0204(12) Uani 0.781(4) 1 d D U P A 1
H4A H 0.529033 0.352095 0.513941 0.025 Uiso 0.781(4) 1 calc R U P A 1
N4A N 0.1809(7) 0.2215(6) 0.4731(5) 0.0157(12) Uani 0.781(4) 1 d D U P A 1
C5A C 0.3694(8) 0.3485(7) 0.4209(8) 0.0183(12) Uani 0.781(4) 1 d D U P A 1
N5A N 0.1165(7) 0.1449(6) 0.5683(5) 0.0142(11) Uani 0.781(4) 1 d D U P A 1
C6A C 0.2851(8) 0.2605(7) 0.5036(7) 0.0165(11) Uani 0.781(4) 1 d D U P A 1
N6A N 0.0162(8) 0.0101(6) 0.7784(5) 0.0169(11) Uani 0.781(4) 1 d D U P A 1
C7A C 0.1824(9) 0.1349(7) 0.6556(6) 0.0144(11) Uani 0.781(4) 1 d D U P A 1
C8A C 0.1430(9) 0.0524(7) 0.7687(6) 0.0159(11) Uani 0.781(4) 1 d D U P A 1
C9A C 0.2338(9) 0.0126(7) 0.8575(6) 0.0217(13) Uani 0.781(4) 1 d D U P A 1
H9A H 0.321319 0.043369 0.848739 0.026 Uiso 0.781(4) 1 calc R U P A 1
C10A C 0.1920(9) -0.0732(7) 0.9587(7) 0.0238(14) Uani 0.781(4) 1 d D U P A 1
H10A H 0.251743 -0.102024 1.018742 0.029 Uiso 0.781(4) 1 calc R U P A 1
C11A C 0.0585(9) -0.1164(9) 0.9699(8) 0.0233(14) Uani 0.781(4) 1 d D U P A 1
H11A H 0.026687 -0.173289 1.037480 0.028 Uiso 0.781(4) 1 calc R U P A 1
C12A C -0.0248(9) -0.0718(7) 0.8770(6) 0.0214(12) Uani 0.781(4) 1 d D U P A 1
H12A H -0.113463 -0.100251 0.883689 0.026 Uiso 0.781(4) 1 calc R U P A 1
C1B C 0.385(3) 0.447(2) 0.295(2) 0.0211(16) Uani 0.219(4) 1 d D U P A 2
H1B H 0.354447 0.484403 0.222382 0.025 Uiso 0.219(4) 1 calc R U P A 2
N1B N 0.315(3) 0.360(2) 0.3658(18) 0.0195(17) Uani 0.219(4) 1 d D U P A 2
C2B C 0.501(3) 0.486(2) 0.321(2) 0.0223(18) Uani 0.219(4) 1 d D U P A 2
H2B H 0.547832 0.547030 0.267719 0.027 Uiso 0.219(4) 1 calc R U P A 2
N2B N 0.347(2) 0.142(2) 0.7428(17) 0.018(3) Uani 0.219(4) 1 d D U P A 2
H2B1 H 0.443357 0.135673 0.718436 0.027 Uiso 0.219(4) 1 d R U P A 2
H2B3 H 0.321235 0.207075 0.758770 0.027 Uiso 0.219(4) 1 d R U P A 2
C3B C 0.543(3) 0.428(2) 0.430(2) 0.022(2) Uani 0.219(4) 1 d D U P A 2
H3B H 0.614974 0.454583 0.452628 0.026 Uiso 0.219(4) 1 calc R U P A 2
N3B N 0.258(2) 0.149(2) 0.6578(15) 0.0154(15) Uani 0.219(4) 1 d D U P A 2
C4B C 0.478(2) 0.331(2) 0.506(2) 0.020(2) Uani 0.219(4) 1 d D U P A 2
H4B H 0.514577 0.286767 0.576592 0.024 Uiso 0.219(4) 1 calc R U P A 2
N4B N 0.148(2) 0.200(2) 0.5046(17) 0.0153(17) Uani 0.219(4) 1 d D U P A 2
C5B C 0.356(2) 0.303(2) 0.4725(19) 0.0174(15) Uani 0.219(4) 1 d D U P A 2
N5B N 0.073(2) 0.120(2) 0.5909(15) 0.0150(18) Uani 0.219(4) 1 d D U P A 2
C6B C 0.262(2) 0.217(2) 0.5454(17) 0.0155(15) Uani 0.219(4) 1 d D U P A 2
N6B N -0.062(2) 0.0076(19) 0.7977(15) 0.017(2) Uani 0.219(4) 1 d D U P A 2
C7B C 0.141(2) 0.089(2) 0.6839(15) 0.0151(16) Uani 0.219(4) 1 d D U P A 2
C8B C 0.082(2) 0.015(2) 0.7944(16) 0.0176(17) Uani 0.219(4) 1 d D U P A 2
C9B C 0.168(2) -0.050(2) 0.8852(18) 0.0205(15) Uani 0.219(4) 1 d D U P A 2
H9B H 0.268276 -0.043867 0.879620 0.025 Uiso 0.219(4) 1 calc R U P A 2
C10B C 0.102(3) -0.124(3) 0.983(2) 0.022(2) Uani 0.219(4) 1 d D U P A 2
H10B H 0.157902 -0.172952 1.042226 0.026 Uiso 0.219(4) 1 calc R U P A 2
C11B C -0.054(2) -0.125(2) 0.9916(18) 0.021(2) Uani 0.219(4) 1 d D U P A 2
H11B H -0.103382 -0.166501 1.060002 0.025 Uiso 0.219(4) 1 calc R U P A 2
C12B C -0.130(3) -0.061(2) 0.8959(16) 0.0198(19) Uani 0.219(4) 1 d D U P A 2
H12B H -0.230781 -0.065551 0.899134 0.024 Uiso 0.219(4) 1 calc R U P A 2

loop_
_atom_site_aniso_label
_atom_site_aniso_U_11
_atom_site_aniso_U_22
_atom_site_aniso_U_33
_atom_site_aniso_U_23
_atom_site_aniso_U_13
_atom_site_aniso_U_12
Cd1 0.0167(5) 0.0121(4) 0.0118(3) -0.0009(2) -0.0015(3) -0.0093(4)
Cd1' 0.0138(18) 0.0132(13) 0.0166(12) -0.0021(9) -0.0024(11) -0.0081(13)
O1 0.018(2) 0.016(2) 0.029(2) -0.0104(18) 0.0065(17) -0.0077(18)
Cd2 0.0112(2) 0.0169(2) 0.0265(2) -0.01050(19) -0.00054(17) -0.00313(18)
O2 0.030(3) 0.009(2) 0.066(4) -0.005(2) -0.012(2) -0.005(2)
O4 0.030(3) 0.041(3) 0.019(2) -0.011(2) -0.0112(19) 0.006(2)
O8 0.023(2) 0.066(3) 0.044(3) -0.024(2) 0.018(2) -0.022(2)
O9 0.028(2) 0.015(2) 0.013(2) -0.0065(17) -0.0048(17) -0.0014(18)
O10 0.061(3) 0.022(3) 0.021(2) -0.009(2) -0.022(2) 0.017(2)
O11 0.071(4) 0.022(3) 0.014(2) -0.0022(19) -0.006(2) -0.015(2)
O12 0.030(3) 0.041(3) 0.027(3) -0.014(2) -0.008(2) -0.010(2)
C13 0.017(3) 0.018(3) 0.013(3) -0.008(2) 0.004(2) -0.008(3)
O13 0.047(4) 0.116(6) 0.064(5) -0.029(4) -0.012(3) -0.020(4)
C14 0.013(3) 0.010(3) 0.010(3) -0.003(2) 0.002(2) -0.004(2)
C15 0.017(3) 0.011(3) 0.013(3) -0.003(2) -0.001(2) -0.003(2)
C16 0.008(3) 0.015(3) 0.013(3) -0.004(2) 0.000(2) -0.003(2)
C17 0.005(3) 0.011(3) 0.020(3) -0.002(2) 0.004(2) -0.002(2)
C20 0.011(3) 0.022(3) 0.014(3) 0.003(2) 0.000(2) -0.012(2)
Cd3 0.0101(2) 0.0140(2) 0.0098(2) -0.00187(16) 0.00001(14) -0.00536(16)
O3 0.008(2) 0.040(3) 0.025(2) -0.011(2) -0.0069(17) 0.006(2)
O5 0.049(3) 0.023(3) 0.023(2) 0.008(2) -0.021(2) -0.020(2)
O7 0.026(2) 0.023(3) 0.072(3) 0.010(2) -0.006(2) -0.015(2)
O6 0.015(2) 0.020(2) 0.024(2) -0.0006(18) -0.0082(17) -0.0054(18)
C18 0.010(3) 0.019(3) 0.014(3) 0.002(2) -0.001(2) -0.002(2)
C19 0.005(3) 0.019(3) 0.012(3) -0.006(2) 0.004(2) -0.002(2)
C26 0.027(3) 0.017(3) 0.013(3) -0.007(2) -0.008(2) 0.016(3)
C25 0.020(3) 0.018(3) 0.021(3) -0.012(3) -0.011(2) 0.011(3)
C24 0.026(3) 0.018(3) 0.013(2) -0.012(2) -0.005(2) 0.009(2)
C23 0.038(4) 0.010(3) 0.017(3) -0.003(2) -0.011(3) 0.001(3)
C22 0.016(3) 0.010(3) 0.011(3) -0.003(2) -0.001(2) -0.004(2)
C21 0.010(3) 0.026(4) 0.018(3) 0.004(3) -0.008(2) -0.005(3)
C27 0.025(3) 0.023(4) 0.023(3) -0.007(3) -0.011(3) 0.008(3)
C1A 0.017(2) 0.020(3) 0.028(3) -0.006(2) 0.002(2) -0.002(2)
N1A 0.015(2) 0.018(2) 0.025(2) -0.008(2) 0.000(2) -0.001(2)
C2A 0.019(3) 0.020(3) 0.033(3) -0.006(2) 0.001(2) -0.004(2)
N2A 0.019(3) 0.027(3) 0.029(3) -0.015(3) -0.007(3) -0.004(3)
C3A 0.018(3) 0.020(3) 0.032(3) -0.009(2) 0.001(2) -0.004(2)
N3A 0.012(2) 0.016(2) 0.021(2) -0.0120(18) -0.0029(18) -0.0020(19)
C4A 0.016(2) 0.019(3) 0.028(3) -0.010(2) -0.002(2) -0.004(2)
N4A 0.012(2) 0.016(2) 0.020(2) -0.007(2) -0.0026(19) -0.002(2)
C5A 0.014(2) 0.019(2) 0.024(2) -0.010(2) -0.001(2) -0.002(2)
N5A 0.013(2) 0.014(2) 0.019(2) -0.0085(18) -0.0039(18) -0.0018(18)
C6A 0.013(2) 0.016(2) 0.022(2) -0.0091(18) -0.0028(18) -0.0007(18)
N6A 0.019(2) 0.014(2) 0.018(2) -0.0069(17) -0.0020(19) -0.001(2)
C7A 0.012(2) 0.014(2) 0.020(2) -0.0092(18) -0.0033(18) -0.0012(19)
C8A 0.015(2) 0.016(2) 0.019(2) -0.0082(18) -0.0037(18) -0.0006(19)
C9A 0.018(3) 0.023(3) 0.021(2) -0.006(2) -0.004(2) 0.001(2)
C10A 0.025(3) 0.025(3) 0.018(2) -0.006(2) -0.004(2) 0.004(2)
C11A 0.025(3) 0.022(2) 0.019(2) -0.006(2) -0.001(2) 0.002(3)
C12A 0.023(2) 0.019(2) 0.019(2) -0.0048(19) -0.001(2) -0.002(2)
C1B 0.016(2) 0.019(3) 0.027(3) -0.009(2) 0.000(2) -0.002(2)
N1B 0.014(2) 0.018(3) 0.025(3) -0.008(3) 0.000(3) -0.001(2)
C2B 0.017(3) 0.020(3) 0.029(3) -0.008(3) 0.000(3) -0.004(3)
N2B 0.015(5) 0.023(6) 0.022(5) -0.013(5) -0.006(5) -0.001(5)
C3B 0.016(3) 0.019(3) 0.029(3) -0.009(3) 0.001(3) -0.003(3)
N3B 0.013(2) 0.016(2) 0.020(2) -0.010(2) -0.004(2) -0.001(2)
C4B 0.015(3) 0.019(3) 0.027(3) -0.009(3) -0.001(3) -0.003(3)
N4B 0.012(3) 0.016(3) 0.020(3) -0.008(2) -0.004(2) -0.002(2)
C5B 0.014(2) 0.017(2) 0.024(2) -0.010(2) -0.001(2) -0.002(2)
N5B 0.012(3) 0.015(3) 0.019(3) -0.008(3) -0.003(3) -0.001(3)
C6B 0.012(2) 0.016(2) 0.020(2) -0.009(2) -0.003(2) -0.001(2)
N6B 0.020(3) 0.015(3) 0.018(3) -0.008(3) -0.002(3) -0.001(3)
C7B 0.014(2) 0.015(2) 0.019(2) -0.009(2) -0.003(2) -0.001(2)
C8B 0.018(3) 0.017(2) 0.018(2) -0.008(2) -0.003(2) 0.000(2)
C9B 0.021(3) 0.020(2) 0.019(2) -0.006(2) -0.003(2) 0.001(2)
C10B 0.024(3) 0.021(3) 0.018(3) -0.006(3) -0.003(3) 0.000(3)
C11B 0.024(3) 0.019(3) 0.018(3) -0.006(3) -0.002(3) -0.001(3)
C12B 0.023(3) 0.017(3) 0.019(3) -0.007(3) -0.002(3) -0.001(3)

loop_
_atom_type_symbol
_atom_type_description
_atom_type_scat_dispersion_real
_atom_type_scat_dispersion_imag
_atom_type_scat_source
C C 0.0033 0.0016 'International Tables Vol C Tables 4.2.6.8 and 6.1.1.4'
H H 0.0000 0.0000 'International Tables Vol C Tables 4.2.6.8 and 6.1.1.4'
Cd Cd -0.8075 1.2024 'International Tables Vol C Tables 4.2.6.8 and 6.1.1.4'
N N 0.0061 0.0033 'International Tables Vol C Tables 4.2.6.8 and 6.1.1.4'
O O 0.0106 0.0060 'International Tables Vol C Tables 4.2.6.8 and 6.1.1.4'

loop_
_geom_angle_atom_site_label_1
_geom_angle_atom_site_label_2
_geom_angle_atom_site_label_3
_geom_angle
_geom_angle_site_symmetry_1
_geom_angle_site_symmetry_3
Cd1' Cd1 N5B 125.1(8) . 2_556
Cd1' Cd1 O5 103.0(3) . 2_656
Cd1' Cd1 O12 42.2(3) . 2_655
O5 Cd1 O12 100.01(17) 2_656 2_655
Cd1' Cd1 N6B 85.0(6) . 2_556
O5 Cd1 N6B 169.6(6) 2_656 2_556
O12 Cd1 N6B 90.3(6) 2_655 2_556
Cd1' Cd1 O1 85.1(3) . .
N5B Cd1 O1 139.3(7) 2_556 .
O5 Cd1 O1 97.00(15) 2_656 .
O12 Cd1 O1 127.01(16) 2_655 .
N6B Cd1 O1 77.0(5) 2_556 .
Cd1' Cd1 N5A 124.6(3) . 2_556
O5 Cd1 N5A 96.03(19) 2_656 2_556
O12 Cd1 N5A 83.7(2) 2_655 2_556
O1 Cd1 N5A 143.5(2) . 2_556
Cd1' Cd1 N6A 99.8(3) . 2_556
O5 Cd1 N6A 157.1(2) 2_656 2_556
O12 Cd1 N6A 95.06(19) 2_655 2_556
O1 Cd1 N6A 87.5(2) . 2_556
N5A Cd1 N6A 68.4(2) 2_556 2_556
Cd1' Cd1 O2 43.5(3) . .
N5B Cd1 O2 167.5(8) 2_556 .
O5 Cd1 O2 79.94(17) 2_656 .
O12 Cd1 O2 82.18(15) 2_655 .
N6B Cd1 O2 102.3(5) 2_556 .
O1 Cd1 O2 52.15(14) . .
N5A Cd1 O2 164.4(2) 2_556 .
N6A Cd1 O2 119.5(2) 2_556 .
Cd1' Cd1 C7B 117.8(6) . 2_556
N5B Cd1 C7B 25.6(5) 2_556 2_556
O5 Cd1 C7B 125.3(4) 2_656 2_556
O12 Cd1 C7B 88.7(6) 2_655 2_556
N6B Cd1 C7B 53.7(6) 2_556 2_556
O1 Cd1 C7B 120.0(5) . 2_556
N5A Cd1 C7B 31.0(4) 2_556 2_556
N6A Cd1 C7B 37.5(4) 2_556 2_556
O2 Cd1 C7B 154.5(4) . 2_556
Cd1 Cd1' O12 123.7(3) . 2_655
Cd1 Cd1' O2 124.2(3) . .
O12 Cd1' O2 106.7(3) 2_655 .
Cd1 Cd1' N5B 41.2(7) . 2_556
O12 Cd1' N5B 84.9(7) 2_655 2_556
O2 Cd1' N5B 164.5(7) . 2_556
Cd1 Cd1' N6B 78.4(6) . 2_556
O12 Cd1' N6B 101.4(6) 2_655 2_556
O2 Cd1' N6B 116.0(5) . 2_556
Cd1 Cd1' O1 78.4(3) . .
O12 Cd1' O1 157.1(3) 2_655 .
O2 Cd1' O1 57.37(16) . .
N5B Cd1' O1 114.2(7) 2_556 .
N6B Cd1' O1 75.5(5) 2_556 .
Cd1 Cd1' O5 61.7(3) . 2_656
O12 Cd1' O5 105.7(2) 2_655 2_656
O2 Cd1' O5 84.2(2) . 2_656
O1 Cd1' O5 89.75(18) . 2_656
Cd1 Cd1' C13 104.2(3) . .
O12 Cd1' C13 131.6(3) 2_655 .
O2 Cd1' C13 28.09(17) . .
N5B Cd1' C13 143.2(7) 2_556 .
N6B Cd1' C13 94.6(5) 2_556 .
O1 Cd1' C13 29.56(16) . .
O5 Cd1' C13 89.42(17) 2_656 .
Cd1 Cd1' N6A 65.5(3) . 2_556
O12 Cd1' N6A 100.8(2) 2_655 2_556
O2 Cd1' N6A 130.0(2) . 2_556
O1 Cd1' N6A 82.1(2) . 2_556
O5 Cd1' N6A 127.1(3) 2_656 2_556
C13 Cd1' N6A 105.8(2) . 2_556
C13 O1 Cd1 99.0(3) . .
C13 O1 Cd1' 84.7(4) . .
Cd1 O1 Cd1' 16.49(10) . .
C13 O1 Cd2 120.2(4) . .
Cd1 O1 Cd2 130.86(18) . .
Cd1' O1 Cd2 147.2(2) . .
O6 Cd2 N4A 100.7(2) 1_455 .
O6 Cd2 O3 107.48(15) 1_455 .
N4A Cd2 O3 144.7(2) . .
O6 Cd2 O9 83.43(15) 1_455 2_665
N4A Cd2 O9 121.8(2) . 2_665
O3 Cd2 O9 82.86(15) . 2_665
O6 Cd2 N1A 151.3(2) 1_455 .
N4A Cd2 N1A 71.0(2) . .
O3 Cd2 N1A 92.4(2) . .
O9 Cd2 N1A 78.63(19) 2_665 .
O6 Cd2 N1B 146.1(6) 1_455 .
O3 Cd2 N1B 104.0(5) . .
O9 Cd2 N1B 88.3(6) 2_665 .
O6 Cd2 O1 92.60(14) 1_455 .
N4A Cd2 O1 81.8(2) . .
O3 Cd2 O1 76.18(15) . .
O9 Cd2 O1 156.43(14) 2_665 .
N1A Cd2 O1 112.53(19) . .
N1B Cd2 O1 107.0(6) . .
O6 Cd2 N4B 91.6(5) 1_455 .
O3 Cd2 N4B 150.6(6) . .
O9 Cd2 N4B 122.3(7) 2_665 .
N1B Cd2 N4B 65.4(6) . .
O1 Cd2 N4B 81.0(7) . .
C13 O2 Cd1' 95.0(4) . .
C13 O2 Cd1 87.0(4) . .
Cd1' O2 Cd1 12.32(12) . .
C20 O4 Cd3 89.1(4) . 1_455
C21 O8 Cd3 149.4(5) . .
C23 O9 Cd2 128.7(4) . 2_665
C23 O9 Cd3 90.2(3) . .
Cd2 O9 Cd3 134.25(17) 2_665 .
C23 O10 Cd3 93.7(4) . .
C27 O12 Cd1' 131.3(4) . 2_655
C27 O12 Cd1 124.5(4) . 2_655
Cd1' O12 Cd1 14.15(14) 2_655 2_655
O2 C13 O1 121.7(6) . .
O2 C13 C14 120.4(5) . .
O1 C13 C14 117.9(5) . .
O2 C13 Cd1' 56.9(3) . .
O1 C13 Cd1' 65.7(3) . .
C14 C13 Cd1' 168.6(4) . .
H5A O13 H5C 142.8 . .
C15 C14 C19 117.8(5) . .
C15 C14 C13 120.8(5) . .
C19 C14 C13 121.3(5) . .
C16 C15 C14 121.7(5) . .
C16 C15 H15 119.1 . .
C14 C15 H15 119.1 . .
C15 C16 C17 119.6(5) . .
C15 C16 C22 120.8(5) . .
C17 C16 C22 119.5(5) . .
C18 C17 C16 119.4(5) . .
C18 C17 C21 115.8(5) . .
C16 C17 C21 124.8(5) . .
O4 C20 O3 121.3(5) . .
O4 C20 C19 121.4(5) . .
O3 C20 C19 116.7(5) . .
O4 C20 Cd3 64.2(3) . 1_455
O3 C20 Cd3 57.6(3) . 1_455
C19 C20 Cd3 164.8(4) . 1_455
O8 Cd3 O7 136.3(2) . 2_765
O8 Cd3 O10 115.15(19) . .
O7 Cd3 O10 102.6(2) 2_765 .
O8 Cd3 O3 79.95(17) . 1_655
O7 Cd3 O3 83.82(19) 2_765 1_655
O10 Cd3 O3 141.67(15) . 1_655
O8 Cd3 O9 95.73(18) . .
O7 Cd3 O9 87.78(17) 2_765 .
O10 Cd3 O9 55.56(14) . .
O3 Cd3 O9 162.31(15) 1_655 .
O8 Cd3 O4 114.41(19) . 1_655
O7 Cd3 O4 86.44(18) 2_765 1_655
O10 Cd3 O4 88.60(15) . 1_655
O3 Cd3 O4 53.74(14) 1_655 1_655
O9 Cd3 O4 141.28(14) . 1_655
O8 Cd3 C23 108.4(2) . .
O7 Cd3 C23 94.8(2) 2_765 .
O10 Cd3 C23 27.53(16) . .
O3 Cd3 C23 168.37(17) 1_655 .
O9 Cd3 C23 28.07(15) . .
O4 Cd3 C23 114.69(17) 1_655 .
O8 Cd3 C20 99.37(19) . 1_655
O7 Cd3 C20 82.58(18) 2_765 1_655
O10 Cd3 C20 115.22(17) . 1_655
O3 Cd3 C20 27.21(16) 1_655 1_655
O9 Cd3 C20 164.79(15) . 1_655
O4 Cd3 C20 26.66(16) 1_655 1_655
C23 Cd3 C20 141.16(19) . 1_655
C20 O3 Cd2 124.4(4) . .
C20 O3 Cd3 95.2(3) . 1_455
Cd2 O3 Cd3 134.34(18) . 1_455
C22 O5 Cd1 128.4(4) . 2_656
C22 O5 Cd1' 118.9(4) . 2_656
Cd1 O5 Cd1' 15.28(9) 2_656 2_656
C21 O7 Cd3 122.9(4) . 2_765
C22 O6 Cd2 135.3(4) . 1_655
C17 C18 C19 121.2(5) . .
C17 C18 H18 119.4 . .
C19 C18 H18 119.4 . .
C18 C19 C14 120.1(5) . .
C18 C19 C20 114.4(5) . .
C14 C19 C20 125.4(5) . .
C25 C26 C24 117.2(6) 2_764 .
C25 C26 C27 120.0(6) 2_764 .
C24 C26 C27 122.9(5) . .
C26 C25 C24 122.6(6) 2_764 .
C26 C25 H25 118.7 2_764 .
C24 C25 H25 118.7 . .
C25 C24 C26 120.2(5) . .
C25 C24 C23 116.4(5) . .
C26 C24 C23 123.4(6) . .
O10 C23 O9 120.4(5) . .
O10 C23 C24 120.9(6) . .
O9 C23 C24 118.4(5) . .
O10 C23 Cd3 58.8(3) . .
O9 C23 Cd3 61.8(3) . .
C24 C23 Cd3 170.6(5) . .
O6 C22 O5 125.8(5) . .
O6 C22 C16 115.9(5) . .
O5 C22 C16 118.3(5) . .
O7 C21 O8 126.4(6) . .
O7 C21 C17 115.8(6) . .
O8 C21 C17 117.6(6) . .
O11 C27 O12 123.9(6) . .
O11 C27 C26 119.7(6) . .
O12 C27 C26 116.4(5) . .
N1A C1A C2A 123.7(8) . .
N1A C1A H1A 118.1 . .
C2A C1A H1A 118.1 . .
C1A N1A C5A 118.6(7) . .
C1A N1A Cd2 125.2(5) . .
C5A N1A Cd2 116.2(5) . .
C3A C2A C1A 117.6(8) . .
C3A C2A H2A 121.2 . .
C1A C2A H2A 121.2 . .
N3A N2A H2A1 108.9 . .
N3A N2A H2A2 109.2 . .
H2A1 N2A H2A2 109.5 . .
C2A C3A C4A 121.0(7) . .
C2A C3A H3A 119.5 . .
C4A C3A H3A 119.5 . .
C7A N3A C6A 107.3(6) . .
C7A N3A N2A 129.9(7) . .
C6A N3A N2A 122.3(7) . .
C3A C4A C5A 116.6(8) . .
C3A C4A H4A 121.7 . .
C5A C4A H4A 121.7 . .
C6A N4A N5A 108.0(6) . .
C6A N4A Cd2 118.3(6) . .
N5A N4A Cd2 133.2(4) . .
N1A C5A C4A 122.3(8) . .
N1A C5A C6A 112.7(6) . .
C4A C5A C6A 124.9(8) . .
C7A N5A N4A 108.6(6) . .
C7A N5A Cd1 116.3(6) . 2_556
N4A N5A Cd1 133.1(4) . 2_556
N4A C6A N3A 107.8(7) . .
N4A C6A C5A 121.2(7) . .
N3A C6A C5A 130.9(6) . .
C12A N6A C8A 118.7(7) . .
C12A N6A Cd1 122.8(6) . 2_556
C8A N6A Cd1 118.0(5) . 2_556
C12A N6A Cd1' 116.3(6) . 2_556
C8A N6A Cd1' 124.4(5) . 2_556
Cd1 N6A Cd1' 14.75(10) 2_556 2_556
N5A C7A N3A 108.2(7) . .
N5A C7A C8A 120.9(7) . .
N3A C7A C8A 130.8(6) . .
N6A C8A C9A 122.1(8) . .
N6A C8A C7A 114.2(6) . .
C9A C8A C7A 123.5(8) . .
C10A C9A C8A 118.9(8) . .
C10A C9A H9A 120.5 . .
C8A C9A H9A 120.5 . .
C9A C10A C11A 119.2(7) . .
C9A C10A H10A 120.4 . .
C11A C10A H10A 120.4 . .
C12A C11A C10A 117.9(8) . .
C12A C11A H11A 121.1 . .
C10A C11A H11A 121.1 . .
N6A C12A C11A 123.2(8) . .
N6A C12A H12A 118.4 . .
C11A C12A H12A 118.4 . .
N1B C1B C2B 125(2) . .
N1B C1B H1B 117.4 . .
C2B C1B H1B 117.4 . .
C1B N1B C5B 119.4(18) . .
C1B N1B Cd2 118.0(15) . .
C5B N1B Cd2 122.5(13) . .
C3B C2B C1B 116(2) . .
C3B C2B H2B 122.1 . .
C1B C2B H2B 122.1 . .
N3B N2B H2B1 110.4 . .
N3B N2B H2B3 109.5 . .
H2B1 N2B H2B3 109.5 . .
C2B C3B C4B 121.6(19) . .
C2B C3B H3B 119.2 . .
C4B C3B H3B 119.2 . .
C7B N3B C6B 108.0(14) . .
C7B N3B N2B 122.0(16) . .
C6B N3B N2B 129.9(18) . .
C3B C4B C5B 117.3(19) . .
C3B C4B H4B 121.4 . .
C5B C4B H4B 121.4 . .
C6B N4B N5B 108.2(16) . .
C6B N4B Cd2 116.9(13) . .
N5B N4B Cd2 134.7(12) . .
N1B C5B C4B 120.4(18) . .
N1B C5B C6B 114.1(15) . .
C4B C5B C6B 125.4(18) . .
C7B N5B N4B 108.3(16) . .
Cd1 N5B Cd1' 13.7(2) 2_556 2_556
N4B C6B N3B 107.5(16) . .
N4B C6B C5B 119.8(16) . .
N3B C6B C5B 132.5(16) . .
C8B N6B C12B 118.8(17) . .
Cd1 N6B Cd1' 16.57(17) 2_556 2_556
N5B C7B N3B 108.0(15) . .
N5B C7B C8B 123.1(18) . .
N3B C7B C8B 128.4(17) . .
N6B C8B C9B 122.9(18) . .
N6B C8B C7B 112.7(15) . .
C9B C8B C7B 124.1(18) . .
C10B C9B C8B 118.6(19) . .
C10B C9B H9B 120.7 . .
C8B C9B H9B 120.7 . .
C9B C10B C11B 119.3(19) . .
C9B C10B H10B 120.4 . .
C11B C10B H10B 120.4 . .
C12B C11B C10B 118.4(19) . .
C12B C11B H11B 120.8 . .
C10B C11B H11B 120.8 . .
N6B C12B C11B 121.6(19) . .
N6B C12B H12B 119.2 . .
C11B C12B H12B 119.2 . .

loop_
_geom_bond_atom_site_label_1
_geom_bond_atom_site_label_2
_geom_bond_distance
_geom_bond_site_symmetry_2
Cd1 Cd1' 0.677(4) .
Cd1 N5B 1.882(19) 2_556
Cd1 O5 2.262(4) 2_656
Cd1 O12 2.304(5) 2_655
Cd1 N6B 2.326(18) 2_556
Cd1 O1 2.336(4) .
Cd1 N5A 2.372(6) 2_556
Cd1 N6A 2.419(6) 2_556
Cd1 O2 2.624(5) .
Cd1 C7B 2.73(2) 2_556
Cd1' O12 1.859(6) 2_655
Cd1' O2 2.183(6) .
Cd1' N5B 2.34(2) 2_556
Cd1' N6B 2.365(18) 2_556
Cd1' O1 2.377(5) .
Cd1' O5 2.503(6) 2_656
Cd1' C13 2.596(6) .
Cd1' N6A 2.620(7) 2_556
O1 C13 1.286(7) .
O1 Cd2 2.440(4) .
Cd2 O6 2.192(4) 1_455
Cd2 N4A 2.208(6) .
Cd2 O3 2.229(4) .
Cd2 O9 2.335(4) 2_665
Cd2 N1A 2.373(6) .
Cd2 N1B 2.42(2) .
Cd2 N4B 2.514(19) .
O2 C13 1.227(7) .
O4 C20 1.230(7) .
O4 Cd3 2.467(4) 1_455
O8 C21 1.242(8) .
O8 Cd3 2.155(5) .
O9 C23 1.268(7) .
O9 Cd3 2.374(4) .
O10 C23 1.248(7) .
O10 Cd3 2.308(4) .
O11 C27 1.237(8) .
O12 C27 1.285(7) .
C13 C14 1.494(8) .
O13 H5A 0.8622 .
O13 H5C 0.9037 .
C14 C15 1.409(7) .
C14 C19 1.409(7) .
C15 C16 1.373(8) .
C15 H15 0.9300 .
C16 C17 1.405(7) .
C16 C22 1.522(7) .
C17 C18 1.383(7) .
C17 C21 1.507(8) .
C20 O3 1.258(7) .
C20 C19 1.507(7) .
C20 Cd3 2.740(5) 1_455
Cd3 O7 2.178(5) 2_765
Cd3 O3 2.323(4) 1_655
Cd3 C23 2.694(6) .
O5 C22 1.251(7) .
O7 C21 1.235(8) .
O6 C22 1.236(7) .
C18 C19 1.386(8) .
C18 H18 0.9300 .
C26 C25 1.385(8) 2_764
C26 C24 1.405(8) .
C26 C27 1.505(9) .
C25 C24 1.387(9) .
C25 H25 0.9300 .
C24 C23 1.514(8) .
C1A N1A 1.323(10) .
C1A C2A 1.383(10) .
C1A H1A 0.9300 .
N1A C5A 1.347(10) .
C2A C3A 1.368(12) .
C2A H2A 0.9300 .
N2A N3A 1.421(7) .
N2A H2A1 0.8900 .
N2A H2A2 0.8900 .
C3A C4A 1.400(12) .
C3A H3A 0.9300 .
N3A C7A 1.355(10) .
N3A C6A 1.358(10) .
C4A C5A 1.402(10) .
C4A H4A 0.9300 .
N4A C6A 1.326(9) .
N4A N5A 1.357(8) .
C5A C6A 1.449(11) .
N5A C7A 1.311(8) .
N6A C12A 1.336(10) .
N6A C8A 1.339(10) .
C7A C8A 1.455(11) .
C8A C9A 1.392(9) .
C9A C10A 1.380(11) .
C9A H9A 0.9300 .
C10A C11A 1.399(12) .
C10A H10A 0.9300 .
C11A C12A 1.385(11) .
C11A H11A 0.9300 .
C12A H12A 0.9300 .
C1B N1B 1.312(19) .
C1B C2B 1.387(19) .
C1B H1B 0.9300 .
N1B C5B 1.352(19) .
C2B C3B 1.37(2) .
C2B H2B 0.9300 .
N2B N3B 1.436(16) .
N2B H2B1 0.8900 .
N2B H2B3 0.8900 .
C3B C4B 1.40(2) .
C3B H3B 0.9300 .
N3B C7B 1.354(19) .
N3B C6B 1.359(18) .
C4B C5B 1.412(17) .
C4B H4B 0.9300 .
N4B C6B 1.328(17) .
N4B N5B 1.366(18) .
C5B C6B 1.450(19) .
N5B C7B 1.318(17) .
N6B C8B 1.332(19) .
N6B C12B 1.355(18) .
C7B C8B 1.447(19) .
C8B C9B 1.395(18) .
C9B C10B 1.36(2) .
C9B H9B 0.9300 .
C10B C11B 1.41(2) .
C10B H10B 0.9300 .
C11B C12B 1.388(19) .
C11B H11B 0.9300 .
C12B H12B 0.9300 .

loop_
_geom_torsion_atom_site_label_1
_geom_torsion_atom_site_label_2
_geom_torsion_atom_site_label_3
_geom_torsion_atom_site_label_4
_geom_torsion
_geom_torsion_site_symmetry_1
_geom_torsion_site_symmetry_4
N5B Cd1 Cd1' O12 -22.9(8) 2_556 2_655
O5 Cd1 Cd1' O12 90.6(3) 2_656 2_655
N6B Cd1 Cd1' O12 -96.0(6) 2_556 2_655
O1 Cd1 Cd1' O12 -173.3(3) . 2_655
N5A Cd1 Cd1' O12 -16.3(5) 2_556 2_655
N6A Cd1 Cd1' O12 -86.8(4) 2_556 2_655
O2 Cd1 Cd1' O12 150.3(5) . 2_655
C7B Cd1 Cd1' O12 -51.8(6) 2_556 2_655
N5B Cd1 Cd1' O2 -173.2(7) 2_556 .
O5 Cd1 Cd1' O2 -59.7(3) 2_656 .
O12 Cd1 Cd1' O2 -150.3(5) 2_655 .
N6B Cd1 Cd1' O2 113.7(6) 2_556 .
O1 Cd1 Cd1' O2 36.4(3) . .
N5A Cd1 Cd1' O2 -166.6(3) 2_556 .
N6A Cd1 Cd1' O2 123.0(3) 2_556 .
C7B Cd1 Cd1' O2 157.9(5) 2_556 .
O5 Cd1 Cd1' N5B 113.5(7) 2_656 2_556
O12 Cd1 Cd1' N5B 22.9(8) 2_655 2_556
N6B Cd1 Cd1' N5B -73.1(8) 2_556 2_556
O1 Cd1 Cd1' N5B -150.5(7) . 2_556
O2 Cd1 Cd1' N5B 173.2(7) . 2_556
C7B Cd1 Cd1' N5B -28.9(7) 2_556 2_556
N5B Cd1 Cd1' N6B 73.1(8) 2_556 2_556
O5 Cd1 Cd1' N6B -173.4(5) 2_656 2_556
O12 Cd1 Cd1' N6B 96.0(6) 2_655 2_556
O1 Cd1 Cd1' N6B -77.3(5) . 2_556
O2 Cd1 Cd1' N6B -113.7(6) . 2_556
C7B Cd1 Cd1' N6B 44.2(7) 2_556 2_556
N5B Cd1 Cd1' O1 150.5(7) 2_556 .
O5 Cd1 Cd1' O1 -96.08(17) 2_656 .
O12 Cd1 Cd1' O1 173.3(3) 2_655 .
N6B Cd1 Cd1' O1 77.3(5) 2_556 .
N5A Cd1 Cd1' O1 157.0(3) 2_556 .
N6A Cd1 Cd1' O1 86.6(2) 2_556 .
O2 Cd1 Cd1' O1 -36.4(3) . .
C7B Cd1 Cd1' O1 121.5(5) 2_556 .
N5B Cd1 Cd1' O5 -113.5(7) 2_556 2_656
O12 Cd1 Cd1' O5 -90.6(3) 2_655 2_656
N6B Cd1 Cd1' O5 173.4(5) 2_556 2_656
O1 Cd1 Cd1' O5 96.08(17) . 2_656
N5A Cd1 Cd1' O5 -106.9(3) 2_556 2_656
N6A Cd1 Cd1' O5 -177.3(2) 2_556 2_656
O2 Cd1 Cd1' O5 59.7(3) . 2_656
C7B Cd1 Cd1' O5 -142.4(5) 2_556 2_656
N5B Cd1 Cd1' C13 165.0(7) 2_556 .
O5 Cd1 Cd1' C13 -81.5(2) 2_656 .
O12 Cd1 Cd1' C13 -172.1(4) 2_655 .
N6B Cd1 Cd1' C13 91.9(5) 2_556 .
O1 Cd1 Cd1' C13 14.6(2) . .
N5A Cd1 Cd1' C13 171.6(2) 2_556 .
N6A Cd1 Cd1' C13 101.2(2) 2_556 .
O2 Cd1 Cd1' C13 -21.8(3) . .
C7B Cd1 Cd1' C13 136.1(5) 2_556 .
O5 Cd1 Cd1' N6A 177.3(2) 2_656 2_556
O12 Cd1 Cd1' N6A 86.8(4) 2_655 2_556
O1 Cd1 Cd1' N6A -86.6(2) . 2_556
N5A Cd1 Cd1' N6A 70.4(3) 2_556 2_556
O2 Cd1 Cd1' N6A -123.0(3) . 2_556
Cd1' O2 C13 O1 11.5(6) . .
Cd1 O2 C13 O1 2.1(6) . .
Cd1' O2 C13 C14 -167.0(4) . .
Cd1 O2 C13 C14 -176.4(5) . .
Cd1 O2 C13 Cd1' -9.41(13) . .
Cd1 O1 C13 O2 -2.4(6) . .
Cd1' O1 C13 O2 -10.6(6) . .
Cd2 O1 C13 O2 146.8(5) . .
Cd1 O1 C13 C14 176.1(4) . .
Cd1' O1 C13 C14 167.9(5) . .
Cd2 O1 C13 C14 -34.7(6) . .
Cd1 O1 C13 Cd1' 8.18(11) . .
Cd2 O1 C13 Cd1' 157.4(3) . .
O2 C13 C14 C15 -39.6(8) . .
O1 C13 C14 C15 141.8(5) . .
Cd1' C13 C14 C15 -112(2) . .
O2 C13 C14 C19 140.4(6) . .
O1 C13 C14 C19 -38.2(8) . .
Cd1' C13 C14 C19 68(2) . .
C19 C14 C15 C16 1.1(8) . .
C13 C14 C15 C16 -178.9(5) . .
C14 C15 C16 C17 -2.3(9) . .
C14 C15 C16 C22 175.4(5) . .
C15 C16 C17 C18 0.7(8) . .
C22 C16 C17 C18 -177.0(5) . .
C15 C16 C17 C21 179.4(6) . .
C22 C16 C17 C21 1.6(9) . .
Cd3 O4 C20 O3 7.7(6) 1_455 .
Cd3 O4 C20 C19 -163.9(5) 1_455 .
O4 C20 O3 Cd2 147.6(5) . .
C19 C20 O3 Cd2 -40.4(7) . .
Cd3 C20 O3 Cd2 155.8(5) 1_455 .
O4 C20 O3 Cd3 -8.2(6) . 1_455
C19 C20 O3 Cd3 163.8(4) . 1_455
C16 C17 C18 C19 2.0(9) . .
C21 C17 C18 C19 -176.7(5) . .
C17 C18 C19 C14 -3.3(9) . .
C17 C18 C19 C20 172.5(5) . .
C15 C14 C19 C18 1.7(8) . .
C13 C14 C19 C18 -178.3(5) . .
C15 C14 C19 C20 -173.6(5) . .
C13 C14 C19 C20 6.4(8) . .
O4 C20 C19 C18 75.5(7) . .
O3 C20 C19 C18 -96.5(6) . .
Cd3 C20 C19 C18 -32.2(18) 1_455 .
O4 C20 C19 C14 -109.0(7) . .
O3 C20 C19 C14 79.0(7) . .
Cd3 C20 C19 C14 143.3(13) 1_455 .
C26 C25 C24 C26 -2.0(10) 2_764 .
C26 C25 C24 C23 177.9(5) 2_764 .
C25 C26 C24 C25 1.9(9) 2_764 .
C27 C26 C24 C25 -177.7(5) . .
C25 C26 C24 C23 -178.0(5) 2_764 .
C27 C26 C24 C23 2.4(9) . .
Cd3 O10 C23 O9 -4.3(7) . .
Cd3 O10 C23 C24 169.1(5) . .
Cd2 O9 C23 O10 158.0(5) 2_665 .
Cd3 O9 C23 O10 4.2(6) . .
Cd2 O9 C23 C24 -15.6(8) 2_665 .
Cd3 O9 C23 C24 -169.4(5) . .
Cd2 O9 C23 Cd3 153.8(4) 2_665 .
C25 C24 C23 O10 -104.6(7) . .
C26 C24 C23 O10 75.3(9) . .
C25 C24 C23 O9 69.0(8) . .
C26 C24 C23 O9 -111.2(7) . .
Cd2 O6 C22 O5 37.3(9) 1_655 .
Cd2 O6 C22 C16 -139.0(4) 1_655 .
Cd1 O5 C22 O6 54.1(9) 2_656 .
Cd1' O5 C22 O6 68.5(7) 2_656 .
Cd1 O5 C22 C16 -129.6(4) 2_656 .
Cd1' O5 C22 C16 -115.2(5) 2_656 .
C15 C16 C22 O6 -163.1(5) . .
C17 C16 C22 O6 14.6(8) . .
C15 C16 C22 O5 20.3(8) . .
C17 C16 C22 O5 -162.0(6) . .
Cd3 O7 C21 O8 -13.0(9) 2_765 .
Cd3 O7 C21 C17 172.0(4) 2_765 .
Cd3 O8 C21 O7 -13.8(13) . .
Cd3 O8 C21 C17 161.1(6) . .
C18 C17 C21 O7 74.0(7) . .
C16 C17 C21 O7 -104.7(7) . .
C18 C17 C21 O8 -101.5(6) . .
C16 C17 C21 O8 79.8(8) . .
Cd1' O12 C27 O11 -64.1(9) 2_655 .
Cd1 O12 C27 O11 -79.8(8) 2_655 .
Cd1' O12 C27 C26 119.1(6) 2_655 .
Cd1 O12 C27 C26 103.4(5) 2_655 .
C25 C26 C27 O11 -166.9(6) 2_764 .
C24 C26 C27 O11 12.7(9) . .
C25 C26 C27 O12 10.1(8) 2_764 .
C24 C26 C27 O12 -170.3(6) . .
C2A C1A N1A C5A -0.5(12) . .
C2A C1A N1A Cd2 -177.8(6) . .
N1A C1A C2A C3A 2.8(13) . .
C1A C2A C3A C4A -1.7(12) . .
C2A C3A C4A C5A -1.5(12) . .
C1A N1A C5A C4A -3.1(12) . .
Cd2 N1A C5A C4A 174.5(6) . .
C1A N1A C5A C6A 174.8(7) . .
Cd2 N1A C5A C6A -7.6(8) . .
C3A C4A C5A N1A 4.0(12) . .
C3A C4A C5A C6A -173.6(8) . .
C6A N4A N5A C7A -1.3(9) . .
Cd2 N4A N5A C7A -173.0(6) . .
C6A N4A N5A Cd1 161.4(6) . 2_556
Cd2 N4A N5A Cd1 -10.3(11) . 2_556
N5A N4A C6A N3A 1.1(9) . .
Cd2 N4A C6A N3A 174.3(5) . .
N5A N4A C6A C5A -177.0(7) . .
Cd2 N4A C6A C5A -3.9(10) . .
C7A N3A C6A N4A -0.6(9) . .
N2A N3A C6A N4A -173.2(7) . .
C7A N3A C6A C5A 177.3(8) . .
N2A N3A C6A C5A 4.7(12) . .
N1A C5A C6A N4A 7.8(11) . .
C4A C5A C6A N4A -174.3(8) . .
N1A C5A C6A N3A -169.9(8) . .
C4A C5A C6A N3A 8.0(14) . .
N4A N5A C7A N3A 0.9(9) . .
Cd1 N5A C7A N3A -165.1(5) 2_556 .
N4A N5A C7A C8A -176.0(7) . .
Cd1 N5A C7A C8A 18.0(9) 2_556 .
C6A N3A C7A N5A -0.2(9) . .
N2A N3A C7A N5A 171.7(7) . .
C6A N3A C7A C8A 176.3(8) . .
N2A N3A C7A C8A -11.8(13) . .
C12A N6A C8A C9A 0.8(11) . .
Cd1 N6A C8A C9A -172.1(6) 2_556 .
Cd1' N6A C8A C9A 172.3(6) 2_556 .
C12A N6A C8A C7A 175.9(7) . .
Cd1 N6A C8A C7A 3.0(8) 2_556 .
Cd1' N6A C8A C7A -12.6(9) 2_556 .
N5A C7A C8A N6A -14.2(10) . .
N3A C7A C8A N6A 169.7(8) . .
N5A C7A C8A C9A 160.9(8) . .
N3A C7A C8A C9A -15.2(13) . .
N6A C8A C9A C10A 0.1(12) . .
C7A C8A C9A C10A -174.6(7) . .
C8A C9A C10A C11A -1.0(12) . .
C9A C10A C11A C12A 1.1(13) . .
C8A N6A C12A C11A -0.7(12) . .
Cd1 N6A C12A C11A 171.8(7) 2_556 .
Cd1' N6A C12A C11A -172.9(7) 2_556 .
C10A C11A C12A N6A -0.2(14) . .
C2B C1B N1B C5B 0(5) . .
C2B C1B N1B Cd2 -176(2) . .
N1B C1B C2B C3B -1(5) . .
C1B C2B C3B C4B 4(4) . .
C2B C3B C4B C5B -8(4) . .
C1B N1B C5B C4B -3(4) . .
Cd2 N1B C5B C4B 172.6(19) . .
C1B N1B C5B C6B 174(3) . .
Cd2 N1B C5B C6B -9(3) . .
C3B C4B C5B N1B 7(4) . .
C3B C4B C5B C6B -171(3) . .
C6B N4B N5B C7B 1(3) . .
Cd2 N4B N5B C7B 174(2) . .
C6B N4B N5B Cd1 168(2) . 2_556
Cd2 N4B N5B Cd1 -19(4) . 2_556
C6B N4B N5B Cd1' 149(2) . 2_556
Cd2 N4B N5B Cd1' -37(4) . 2_556
N5B N4B C6B N3B -1(3) . .
Cd2 N4B C6B N3B -176.3(18) . .
N5B N4B C6B C5B -177(2) . .
Cd2 N4B C6B C5B 8(4) . .
C7B N3B C6B N4B 1(3) . .
N2B N3B C6B N4B -174(3) . .
C7B N3B C6B C5B 176(3) . .
N2B N3B C6B C5B 1(5) . .
N1B C5B C6B N4B 0(4) . .
C4B C5B C6B N4B 178(3) . .
N1B C5B C6B N3B -174(3) . .
C4B C5B C6B N3B 4(5) . .
N4B N5B C7B N3B 0(3) . .
Cd1 N5B C7B N3B -169.6(19) 2_556 .
Cd1' N5B C7B N3B -154.8(18) 2_556 .
N4B N5B C7B C8B 173(3) . .
Cd1 N5B C7B C8B 3(4) 2_556 .
Cd1' N5B C7B C8B 18(3) 2_556 .
N4B N5B C7B Cd1 170(3) . 2_556
Cd1' N5B C7B Cd1 14.8(4) 2_556 2_556
C6B N3B C7B N5B -1(3) . .
N2B N3B C7B N5B 175(2) . .
C6B N3B C7B C8B -173(3) . .
N2B N3B C7B C8B 2(4) . .
C6B N3B C7B Cd1 -12(4) . 2_556
N2B N3B C7B Cd1 163(2) . 2_556
C12B N6B C8B C9B 4(4) . .
Cd1 N6B C8B C9B -157(2) 2_556 .
Cd1' N6B C8B C9B -168(2) 2_556 .
C12B N6B C8B C7B 179(2) . .
Cd1 N6B C8B C7B 18(3) 2_556 .
Cd1' N6B C8B C7B 6(3) 2_556 .
N5B C7B C8B N6B -17(4) . .
N3B C7B C8B N6B 155(3) . .
Cd1 C7B C8B N6B -14(2) 2_556 .
N5B C7B C8B C9B 158(3) . .
N3B C7B C8B C9B -31(5) . .
Cd1 C7B C8B C9B 160(3) 2_556 .
N6B C8B C9B C10B -1(5) . .
C7B C8B C9B C10B -175(3) . .
C8B C9B C10B C11B -5(5) . .
C9B C10B C11B C12B 8(5) . .
C8B N6B C12B C11B -1(4) . .
Cd1 N6B C12B C11B 154(2) 2_556 .
Cd1' N6B C12B C11B 171(2) 2_556 .
C10B C11B C12B N6B -5(4) . .
